data_7035057
loop_
_publ_author_name
'Wang, Ge'
'Guino-O, Marites A'
'Glueck, David S.'
'Golen, James A.'
'Daley, Christopher J. A.'
'Rheingold, Arnold L.'

_publ_section_title
;
 Synthesis of a phosphapyracene via metal-mediated cyclization: structural
 and reactivity effects of acenaphthene precursors.
;
_journal_issue 21
_journal_name_full 'Dalton transactions (Cambridge, England : 2003)'
_journal_page_first 9943
_journal_page_last 9954
_journal_paper_doi 10.1039/c5dt00520e
_journal_volume 44
_journal_year 2015
_chemical_absolute_configuration ad
_chemical_formula_sum 'C43 H48 F6 P4 Pt'
_chemical_formula_weight 997.78
_chemical_name_systematic
; 
 ? 
;
_space_group_IT_number 19
_symmetry_cell_setting orthorhombic
_symmetry_space_group_name_Hall 'P 2ac 2ab'
_symmetry_space_group_name_H-M 'P 21 21 21'
_atom_sites_solution_hydrogens geom
_atom_sites_solution_primary direct
_atom_sites_solution_secondary difmap
_audit_creation_method SHELXL-97
_audit_update_record
;
2015-04-20 deposited with the CCDC.
2015-04-28 downloaded from the CCDC.
;
_cell_angle_alpha 90.00
_cell_angle_beta 90.00
_cell_angle_gamma 90.00
_cell_formula_units_Z 4
_cell_length_a 12.5232(4)
_cell_length_b 15.3824(5)
_cell_length_c 20.9494(6)
_cell_measurement_reflns_used 9332
_cell_measurement_temperature 100(2)
_cell_measurement_theta_max 26.27
_cell_measurement_theta_min 2.35
_cell_volume 4035.6(2)
_computing_cell_refinement 'Bruker SAINT'
_computing_data_collection 'Bruker APEX2'
_computing_data_reduction 'Bruker SAINT'
_computing_molecular_graphics 'Bruker SHELXTL'
_computing_publication_material 'Bruker SHELXTL'
_computing_structure_refinement 'SHELXL-97 (Sheldrick, 1997)'
_computing_structure_solution 'SHELXS-97 (Sheldrick, 1990)'
_diffrn_ambient_temperature 100(2)
_diffrn_measured_fraction_theta_full 0.999
_diffrn_measured_fraction_theta_max 0.999
_diffrn_measurement_device_type 'Bruker APEX-II CCD'
_diffrn_measurement_method '\f and \w scans'
_diffrn_radiation_monochromator graphite
_diffrn_radiation_source 'fine-focus sealed tube'
_diffrn_radiation_type MoK\a
_diffrn_radiation_wavelength 0.71073
_diffrn_reflns_av_R_equivalents 0.0513
_diffrn_reflns_av_sigmaI/netI 0.0441
_diffrn_reflns_limit_h_max 15
_diffrn_reflns_limit_h_min -14
_diffrn_reflns_limit_k_max 19
_diffrn_reflns_limit_k_min -19
_diffrn_reflns_limit_l_max 26
_diffrn_reflns_limit_l_min -22
_diffrn_reflns_number 50401
_diffrn_reflns_theta_full 25.00
_diffrn_reflns_theta_max 26.43
_diffrn_reflns_theta_min 2.31
_exptl_absorpt_coefficient_mu 3.694
_exptl_absorpt_correction_T_max 0.3844
_exptl_absorpt_correction_T_min 0.3342
_exptl_absorpt_correction_type multi-scan
_exptl_absorpt_process_details SADABS
_exptl_crystal_colour colourless
_exptl_crystal_density_diffrn 1.642
_exptl_crystal_density_method 'not measured'
_exptl_crystal_description block
_exptl_crystal_F_000 1992
_exptl_crystal_size_max 0.38
_exptl_crystal_size_mid 0.36
_exptl_crystal_size_min 0.32
_refine_diff_density_max 0.454
_refine_diff_density_min -0.341
_refine_diff_density_rms 0.070
_refine_ls_abs_structure_details 'Flack H D (1983), Acta Cryst. A39, 876-881'
_refine_ls_abs_structure_Flack 0.000(3)
_refine_ls_extinction_coef 0.00025(3)
_refine_ls_extinction_expression Fc^*^=kFc[1+0.001xFc^2^\l^3^/sin(2\q)]^-1/4^
_refine_ls_extinction_method SHELXL
_refine_ls_goodness_of_fit_ref 0.911
_refine_ls_hydrogen_treatment constr
_refine_ls_matrix_type full
_refine_ls_number_parameters 488
_refine_ls_number_reflns 8283
_refine_ls_number_restraints 0
_refine_ls_restrained_S_all 0.911
_refine_ls_R_factor_all 0.0226
_refine_ls_R_factor_gt 0.0198
_refine_ls_shift/su_max 0.007
_refine_ls_shift/su_mean 0.000
_refine_ls_structure_factor_coef Fsqd
_refine_ls_weighting_details 'calc w=1/[\s^2^(Fo^2^)+(0.0000P)^2^+0.0000P] where P=(Fo^2^+2Fc^2^)/3'
_refine_ls_weighting_scheme calc
_refine_ls_wR_factor_gt 0.0387
_refine_ls_wR_factor_ref 0.0394
_reflns_number_gt 7835
_reflns_number_total 8283
_reflns_threshold_expression >2sigma(I)
_cod_data_source_file c5dt00520e2.cif
_cod_data_source_block 18a
_cod_depositor_comments
;
The following automatic conversions were performed:

'_symmetry_cell_setting' value 'Orthorhombic' changed to
'orthorhombic' according to
/usr/data/users/saulius/crontab/automatic-downloads/rss-feeds/RSC/lib/dictionaries/cif_core.dic
dictionary named 'cif_core.dic' version 2.4.2 from 2011-04-26.

Automatic conversion script
Id: cif_fix_values 3271 2015-04-21 07:52:19Z andrius 

 Adding full bibliography for 7035053--7035062.cif.
;
_cod_original_sg_symbol_H-M P2(1)2(1)2(1)
_cod_database_code 7035057

loop_
_symmetry_equiv_pos_as_xyz
'x, y, z'
'x+1/2, -y+1/2, -z'
'-x, y+1/2, -z+1/2'
'-x+1/2, -y, z+1/2'

loop_
_atom_site_label
_atom_site_type_symbol
_atom_site_fract_x
_atom_site_fract_y
_atom_site_fract_z
_atom_site_U_iso_or_equiv
_atom_site_adp_type
_atom_site_occupancy
_atom_site_symmetry_multiplicity
_atom_site_calc_flag
_atom_site_refinement_flags
Pt1 Pt 0.758649(8) 0.151234(6) 0.683745(5) 0.00943(3) Uani 1 1 d .
P1 P 0.79742(6) 0.18191(5) 0.57953(4) 0.01147(17) Uani 1 1 d .
P2 P 0.72044(6) 0.29511(5) 0.69411(3) 0.01107(16) Uani 1 1 d .
P3 P 0.81029(6) 0.00793(5) 0.69147(4) 0.01219(16) Uani 1 1 d .
F1 F 0.65235(17) 0.29098(14) 0.27008(11) 0.0392(6) Uani 1 1 d .
F2 F 0.84169(16) 0.38183(15) 0.34668(10) 0.0378(6) Uani 1 1 d .
F3 F 0.83217(18) 0.28258(16) 0.26789(10) 0.0431(7) Uani 1 1 d .
F4 F 0.7506(2) 0.41216(11) 0.25579(8) 0.0366(5) Uani 1 1 d .
F5 F 0.74466(19) 0.26043(11) 0.36034(8) 0.0340(5) Uani 1 1 d .
F6 F 0.66259(17) 0.39086(15) 0.34875(11) 0.0438(7) Uani 1 1 d .
C1 C 0.7701(2) 0.29709(18) 0.56566(12) 0.0108(6) Uani 1 1 d .
C2 C 0.7819(2) 0.33571(19) 0.50519(13) 0.0147(7) Uani 1 1 d .
H2A H 0.8056 0.3018 0.4701 0.018 Uiso 1 1 calc R
C3 C 0.7591(2) 0.42274(18) 0.49674(13) 0.0176(6) Uani 1 1 d .
H3A H 0.7664 0.4486 0.4558 0.021 Uiso 1 1 calc R
C4 C 0.7256(2) 0.47223(18) 0.54808(13) 0.0182(7) Uani 1 1 d .
H4A H 0.7096 0.5321 0.5421 0.022 Uiso 1 1 calc R
C5 C 0.7151(2) 0.43574(19) 0.60768(13) 0.0154(7) Uani 1 1 d .
H5A H 0.6934 0.4706 0.6428 0.018 Uiso 1 1 calc R
C6 C 0.7364(2) 0.34762(18) 0.61663(12) 0.0122(6) Uani 1 1 d .
C7 C 0.5913(2) 0.32802(19) 0.72882(14) 0.0152(7) Uani 1 1 d .
H7A H 0.5651 0.2773 0.7543 0.018 Uiso 1 1 calc R
C8 C 0.5047(2) 0.3486(2) 0.68072(15) 0.0231(7) Uani 1 1 d .
H8A H 0.4390 0.3646 0.7032 0.035 Uiso 1 1 calc R
H8B H 0.4913 0.2974 0.6541 0.035 Uiso 1 1 calc R
H8C H 0.5277 0.3971 0.6537 0.035 Uiso 1 1 calc R
C9 C 0.6200(3) 0.3999(2) 0.77728(15) 0.0213(8) Uani 1 1 d .
H9A H 0.6229 0.4572 0.7557 0.026 Uiso 1 1 calc R
H9B H 0.5655 0.4027 0.8115 0.026 Uiso 1 1 calc R
C10 C 0.7286(3) 0.37735(19) 0.80537(13) 0.0223(7) Uani 1 1 d .
H10A H 0.7223 0.3263 0.8339 0.027 Uiso 1 1 calc R
H10B H 0.7563 0.4269 0.8306 0.027 Uiso 1 1 calc R
C11 C 0.8049(2) 0.3569(2) 0.75015(13) 0.0176(7) Uani 1 1 d .
H11A H 0.8228 0.4133 0.7291 0.021 Uiso 1 1 calc R
C12 C 0.9098(2) 0.3127(2) 0.76666(16) 0.0224(8) Uani 1 1 d .
H12A H 0.9501 0.3493 0.7964 0.034 Uiso 1 1 calc R
H12B H 0.9516 0.3040 0.7276 0.034 Uiso 1 1 calc R
H12C H 0.8953 0.2563 0.7866 0.034 Uiso 1 1 calc R
C13 C 0.9273(2) 0.1554(2) 0.54285(15) 0.0251(8) Uani 1 1 d .
H13A H 0.9571 0.1059 0.5681 0.030 Uiso 1 1 calc R
C14 C 1.0107(3) 0.2259(3) 0.5447(2) 0.0512(13) Uani 1 1 d .
H14A H 1.0761 0.2051 0.5241 0.077 Uiso 1 1 calc R
H14B H 1.0260 0.2413 0.5891 0.077 Uiso 1 1 calc R
H14C H 0.9842 0.2773 0.5220 0.077 Uiso 1 1 calc R
C15 C 0.8999(3) 0.1187(3) 0.47717(16) 0.0460(12) Uani 1 1 d .
H15A H 0.8890 0.1665 0.4462 0.055 Uiso 1 1 calc R
H15B H 0.9586 0.0812 0.4615 0.055 Uiso 1 1 calc R
C16 C 0.7979(3) 0.0659(2) 0.48457(16) 0.0422(11) Uani 1 1 d .
H16A H 0.8123 0.0124 0.5094 0.051 Uiso 1 1 calc R
H16B H 0.7701 0.0489 0.4421 0.051 Uiso 1 1 calc R
C17 C 0.7167(3) 0.1223(2) 0.51927(14) 0.0224(9) Uani 1 1 d .
H17A H 0.6893 0.1660 0.4880 0.027 Uiso 1 1 calc R
C18 C 0.6202(3) 0.0743(3) 0.54654(18) 0.0450(12) Uani 1 1 d .
H18A H 0.5821 0.0447 0.5119 0.068 Uiso 1 1 calc R
H18B H 0.5723 0.1160 0.5673 0.068 Uiso 1 1 calc R
H18C H 0.6443 0.0313 0.5779 0.068 Uiso 1 1 calc R
C19 C 0.6862(2) 0.12876(18) 0.77184(14) 0.0118(7) Uani 1 1 d .
C20 C 0.7321(3) 0.13352(16) 0.83206(12) 0.0162(7) Uani 1 1 d .
H20A H 0.8065 0.1448 0.8356 0.019 Uiso 1 1 calc R
C21 C 0.6725(3) 0.1222(2) 0.88729(15) 0.0221(8) Uani 1 1 d .
H21A H 0.7063 0.1268 0.9278 0.026 Uiso 1 1 calc R
C22 C 0.5644(3) 0.1045(2) 0.88395(15) 0.0207(8) Uani 1 1 d .
H22A H 0.5239 0.0961 0.9218 0.025 Uiso 1 1 calc R
C23 C 0.5161(2) 0.09909(19) 0.82464(15) 0.0197(7) Uani 1 1 d .
H23A H 0.4419 0.0869 0.8216 0.024 Uiso 1 1 calc R
C24 C 0.5760(2) 0.11144(19) 0.76969(14) 0.0151(7) Uani 1 1 d .
H24A H 0.5415 0.1081 0.7294 0.018 Uiso 1 1 calc R
C25 C 0.6950(2) -0.06833(19) 0.69251(14) 0.0171(7) Uani 1 1 d .
H25A H 0.6844 -0.0923 0.7359 0.020 Uiso 1 1 calc R
H25B H 0.6288 -0.0380 0.6793 0.020 Uiso 1 1 calc R
C26 C 0.7217(2) -0.14027(19) 0.64595(13) 0.0131(6) Uani 1 1 d .
C27 C 0.6657(2) -0.2139(2) 0.63188(15) 0.0181(7) Uani 1 1 d .
H27A H 0.5981 -0.2232 0.6512 0.022 Uiso 1 1 calc R
C28 C 0.7072(3) -0.2780(2) 0.58820(15) 0.0192(8) Uani 1 1 d .
H28A H 0.6664 -0.3284 0.5785 0.023 Uiso 1 1 calc R
C29 C 0.8042(3) -0.2665(2) 0.56093(15) 0.0187(8) Uani 1 1 d .
C30 C 0.8747(3) -0.3187(2) 0.51534(16) 0.0274(9) Uani 1 1 d .
H30A H 0.8408 -0.3234 0.4728 0.033 Uiso 1 1 calc R
H30B H 0.8872 -0.3780 0.5322 0.033 Uiso 1 1 calc R
C31 C 0.9810(3) -0.2672(2) 0.51120(17) 0.0276(9) Uani 1 1 d .
H31A H 1.0406 -0.3020 0.5288 0.033 Uiso 1 1 calc R
H31B H 0.9976 -0.2524 0.4663 0.033 Uiso 1 1 calc R
C32 C 0.9644(2) -0.1861(2) 0.54991(15) 0.0175(7) Uani 1 1 d .
C33 C 1.0258(2) -0.1157(2) 0.56595(13) 0.0149(7) Uani 1 1 d .
H33A H 1.0959 -0.1106 0.5490 0.018 Uiso 1 1 calc R
C34 C 0.9862(2) -0.0499(2) 0.60762(13) 0.0142(7) Uani 1 1 d .
H34A H 1.0302 -0.0018 0.6183 0.017 Uiso 1 1 calc R
C35 C 0.8845(2) -0.0554(2) 0.63263(14) 0.0124(7) Uani 1 1 d .
C36 C 0.8217(2) -0.12767(19) 0.61722(13) 0.0124(7) Uani 1 1 d .
C37 C 0.8613(2) -0.1911(2) 0.57573(14) 0.0152(7) Uani 1 1 d .
C38 C 0.8883(2) -0.0058(2) 0.76376(14) 0.0145(7) Uani 1 1 d .
C39 C 0.9729(2) 0.0507(2) 0.77377(15) 0.0200(7) Uani 1 1 d .
H39A H 0.9891 0.0934 0.7425 0.024 Uiso 1 1 calc R
C40 C 1.0339(2) 0.0458(2) 0.82835(15) 0.0267(8) Uani 1 1 d .
H40A H 1.0917 0.0847 0.8348 0.032 Uiso 1 1 calc R
C41 C 1.0097(3) -0.0169(3) 0.87388(16) 0.0302(9) Uani 1 1 d .
H41A H 1.0507 -0.0206 0.9120 0.036 Uiso 1 1 calc R
C42 C 0.9267(3) -0.0734(2) 0.86377(16) 0.0295(9) Uani 1 1 d .
H42A H 0.9105 -0.1161 0.8950 0.035 Uiso 1 1 calc R
C43 C 0.8667(2) -0.0689(2) 0.80899(15) 0.0224(7) Uani 1 1 d .
H43A H 0.8104 -0.1092 0.8022 0.027 Uiso 1 1 calc R
P4 P 0.74703(6) 0.33643(5) 0.30795(3) 0.01986(16) Uani 1 1 d .

loop_
_atom_site_aniso_label
_atom_site_aniso_U_11
_atom_site_aniso_U_22
_atom_site_aniso_U_33
_atom_site_aniso_U_23
_atom_site_aniso_U_13
_atom_site_aniso_U_12
Pt1 0.01015(5) 0.00933(5) 0.00879(5) -0.00093(4) 0.00069(5) 0.00023(5)
P1 0.0130(4) 0.0110(4) 0.0104(4) -0.0009(3) 0.0009(3) 0.0018(3)
P2 0.0133(4) 0.0095(3) 0.0104(4) -0.0013(3) 0.0020(3) 0.0001(3)
P3 0.0134(4) 0.0102(4) 0.0129(4) -0.0007(3) 0.0020(3) -0.0005(3)
F1 0.0414(14) 0.0323(14) 0.0439(16) 0.0038(12) -0.0207(12) -0.0130(11)
F2 0.0348(12) 0.0457(16) 0.0330(14) -0.0077(11) -0.0086(10) -0.0126(11)
F3 0.0463(15) 0.0596(18) 0.0232(13) -0.0102(12) 0.0026(11) 0.0275(13)
F4 0.0449(13) 0.0279(10) 0.0369(10) 0.0107(8) -0.0064(13) -0.0041(12)
F5 0.0484(13) 0.0297(10) 0.0240(9) 0.0051(8) -0.0067(12) -0.0020(13)
F6 0.0403(13) 0.0462(16) 0.0450(15) -0.0103(12) 0.0109(11) 0.0187(12)
C1 0.0071(15) 0.0128(14) 0.0125(14) 0.0002(11) 0.0020(12) 0.0022(13)
C2 0.0147(16) 0.0183(17) 0.0111(14) -0.0019(12) -0.0010(12) 0.0015(13)
C3 0.0166(17) 0.0206(15) 0.0155(14) 0.0030(12) -0.0002(15) -0.0010(16)
C4 0.0212(19) 0.0115(14) 0.0217(16) 0.0044(12) -0.0028(14) 0.0042(14)
C5 0.0162(17) 0.0136(15) 0.0163(16) -0.0031(12) 0.0027(13) 0.0009(13)
C6 0.0099(14) 0.0139(13) 0.0129(13) 0.0004(11) -0.0013(12) -0.0047(17)
C7 0.0181(16) 0.0101(17) 0.0173(17) -0.0011(13) 0.0085(14) 0.0050(13)
C8 0.0163(15) 0.0257(18) 0.0274(18) -0.0044(19) 0.0061(15) 0.0037(15)
C9 0.028(2) 0.0199(19) 0.0161(18) -0.0054(14) 0.0077(15) 0.0061(15)
C10 0.035(2) 0.0163(14) 0.0155(16) -0.0053(12) 0.0037(16) 0.0001(14)
C11 0.0256(17) 0.0137(16) 0.0136(15) 0.0007(13) 0.0007(13) -0.0056(15)
C12 0.0195(18) 0.0251(19) 0.0225(19) -0.0021(16) -0.0037(15) -0.0065(15)
C13 0.0254(18) 0.0252(19) 0.0248(18) 0.0103(17) 0.0141(14) 0.0143(18)
C14 0.019(2) 0.047(3) 0.088(3) 0.035(3) 0.020(2) 0.0082(19)
C15 0.070(3) 0.048(3) 0.020(2) 0.0053(18) 0.022(2) 0.041(2)
C16 0.082(3) 0.024(2) 0.0200(19) -0.0093(16) -0.016(2) 0.026(2)
C17 0.038(2) 0.0135(15) 0.0161(16) -0.0022(13) -0.0080(15) -0.0010(15)
C18 0.056(3) 0.040(3) 0.040(2) 0.012(2) -0.031(2) -0.031(2)
C19 0.0155(16) 0.0069(15) 0.0129(16) 0.0010(12) 0.0049(13) 0.0018(12)
C20 0.0162(16) 0.0146(15) 0.0178(15) 0.0023(11) 0.0002(13) 0.0063(13)
C21 0.038(2) 0.0155(17) 0.0127(17) 0.0024(13) 0.0033(15) 0.0091(15)
C22 0.028(2) 0.0149(18) 0.0189(18) 0.0079(14) 0.0122(15) 0.0043(15)
C23 0.0186(17) 0.0129(16) 0.028(2) -0.0011(15) 0.0110(16) -0.0013(13)
C24 0.0191(17) 0.0121(16) 0.0140(17) -0.0004(13) -0.0002(14) -0.0003(13)
C25 0.0147(15) 0.0168(16) 0.0197(17) 0.0010(13) 0.0050(14) -0.0049(12)
C26 0.0143(15) 0.0131(15) 0.0120(15) 0.0007(12) 0.0001(12) 0.0026(13)
C27 0.0171(18) 0.0152(17) 0.0221(18) 0.0033(14) 0.0007(15) -0.0023(14)
C28 0.0164(18) 0.0174(18) 0.0238(19) -0.0027(15) -0.0016(15) -0.0038(14)
C29 0.0274(19) 0.0108(16) 0.0180(18) -0.0019(14) 0.0042(15) 0.0006(14)
C30 0.035(2) 0.0171(18) 0.030(2) -0.0076(15) 0.0087(17) 0.0001(16)
C31 0.033(2) 0.021(2) 0.029(2) -0.0041(16) 0.0125(17) 0.0012(16)
C32 0.0219(18) 0.0157(16) 0.0149(16) 0.0028(14) 0.0032(14) 0.0036(14)
C33 0.0153(17) 0.0184(17) 0.0110(16) 0.0055(13) 0.0053(13) 0.0040(13)
C34 0.0180(17) 0.0126(16) 0.0121(16) 0.0058(13) 0.0022(13) 0.0023(13)
C35 0.0139(16) 0.0121(16) 0.0112(15) 0.0052(13) -0.0007(13) 0.0009(13)
C36 0.0156(17) 0.0113(16) 0.0102(16) 0.0026(12) -0.0020(13) 0.0012(12)
C37 0.0177(17) 0.0113(16) 0.0167(17) 0.0028(13) 0.0004(13) 0.0008(13)
C38 0.0152(17) 0.0168(17) 0.0117(16) 0.0011(13) 0.0038(13) 0.0071(14)
C39 0.0180(18) 0.0248(19) 0.0171(17) 0.0063(15) 0.0010(14) 0.0031(15)
C40 0.0151(17) 0.041(2) 0.024(2) -0.0004(17) -0.0008(15) 0.0005(16)
C41 0.023(2) 0.056(3) 0.0118(17) 0.0014(17) -0.0031(15) 0.0115(19)
C42 0.035(2) 0.036(2) 0.0166(18) 0.0100(17) 0.0046(16) 0.0092(19)
C43 0.0234(17) 0.0224(18) 0.0214(18) 0.0023(15) 0.0040(16) 0.0045(14)
P4 0.0199(4) 0.0196(4) 0.0200(4) -0.0025(3) -0.0005(4) 0.0028(4)

loop_
_atom_type_symbol
_atom_type_description
_atom_type_scat_dispersion_real
_atom_type_scat_dispersion_imag
_atom_type_scat_source
C C 0.0033 0.0016 'International Tables Vol C Tables 4.2.6.8 and 6.1.1.4'
H H 0.0000 0.0000 'International Tables Vol C Tables 4.2.6.8 and 6.1.1.4'
F F 0.0171 0.0103 'International Tables Vol C Tables 4.2.6.8 and 6.1.1.4'
P P 0.1023 0.0942 'International Tables Vol C Tables 4.2.6.8 and 6.1.1.4'
Pt Pt -1.7033 8.3905 'International Tables Vol C Tables 4.2.6.8 and 6.1.1.4'

loop_
_geom_angle_atom_site_label_1
_geom_angle_atom_site_label_2
_geom_angle_atom_site_label_3
_geom_angle
C19 Pt1 P2 89.16(8)
C19 Pt1 P1 166.38(8)
P2 Pt1 P1 86.27(3)
C19 Pt1 P3 84.34(8)
P2 Pt1 P3 169.63(3)
P1 Pt1 P3 101.83(3)
C1 P1 C13 108.22(15)
C1 P1 C17 105.57(13)
C13 P1 C17 95.04(15)
C1 P1 Pt1 108.19(9)
C13 P1 Pt1 122.66(11)
C17 P1 Pt1 115.55(11)
C6 P2 C11 106.01(13)
C6 P2 C7 108.99(13)
C11 P2 C7 96.35(14)
C6 P2 Pt1 108.83(9)
C11 P2 Pt1 116.20(10)
C7 P2 Pt1 119.28(10)
C38 P3 C35 103.15(13)
C38 P3 C25 109.56(14)
C35 P3 C25 93.81(13)
C38 P3 Pt1 108.72(10)
C35 P3 Pt1 127.33(10)
C25 P3 Pt1 112.73(10)
C6 C1 C2 119.2(3)
C6 C1 P1 118.6(2)
C2 C1 P1 122.2(2)
C3 C2 C1 120.2(3)
C2 C3 C4 119.8(3)
C5 C4 C3 120.7(3)
C4 C5 C6 120.1(3)
C1 C6 C5 120.0(2)
C1 C6 P2 118.1(2)
C5 C6 P2 122.0(2)
C8 C7 C9 117.0(3)
C8 C7 P2 115.0(2)
C9 C7 P2 104.6(2)
C10 C9 C7 107.4(2)
C9 C10 C11 108.2(2)
C12 C11 C10 117.3(3)
C12 C11 P2 114.2(2)
C10 C11 P2 103.2(2)
C14 C13 C15 116.5(3)
C14 C13 P1 116.2(3)
C15 C13 P1 105.0(2)
C16 C15 C13 107.1(3)
C15 C16 C17 107.8(3)
C16 C17 C18 115.6(3)
C16 C17 P1 104.0(2)
C18 C17 P1 114.5(2)
C20 C19 C24 116.5(3)
C20 C19 Pt1 127.9(2)
C24 C19 Pt1 115.5(2)
C21 C20 C19 121.9(3)
C22 C21 C20 120.6(3)
C21 C22 C23 119.0(3)
C22 C23 C24 120.1(3)
C23 C24 C19 122.0(3)
C26 C25 P3 106.39(19)
C27 C26 C36 118.7(3)
C27 C26 C25 129.3(3)
C36 C26 C25 111.9(3)
C26 C27 C28 121.3(3)
C29 C28 C27 120.1(3)
C28 C29 C37 118.3(3)
C28 C29 C30 135.5(3)
C37 C29 C30 106.2(3)
C29 C30 C31 105.2(3)
C32 C31 C30 106.0(3)
C33 C32 C37 117.7(3)
C33 C32 C31 135.4(3)
C37 C32 C31 106.8(3)
C32 C33 C34 121.1(3)
C35 C34 C33 120.7(3)
C34 C35 C36 118.7(3)
C34 C35 P3 133.9(2)
C36 C35 P3 107.1(2)
C37 C36 C35 119.9(3)
C37 C36 C26 119.2(3)
C35 C36 C26 120.8(3)
C36 C37 C29 122.3(3)
C36 C37 C32 122.0(3)
C29 C37 C32 115.5(3)
C43 C38 C39 119.1(3)
C43 C38 P3 123.2(3)
C39 C38 P3 117.7(2)
C40 C39 C38 121.0(3)
C39 C40 C41 119.2(3)
C42 C41 C40 119.9(3)
C41 C42 C43 120.8(3)
C42 C43 C38 120.0(3)
F1 P4 F3 90.43(11)
F1 P4 F6 90.22(13)
F3 P4 F6 179.33(13)
F1 P4 F2 179.43(13)
F3 P4 F2 89.90(12)
F6 P4 F2 89.44(11)
F1 P4 F4 90.02(12)
F3 P4 F4 89.99(12)
F6 P4 F4 90.15(12)
F2 P4 F4 90.44(12)
F1 P4 F5 90.41(12)
F3 P4 F5 89.65(12)
F6 P4 F5 90.21(12)
F2 P4 F5 89.13(12)
F4 P4 F5 179.44(14)

loop_
_geom_bond_atom_site_label_1
_geom_bond_atom_site_label_2
_geom_bond_distance
Pt1 C19 2.086(3)
Pt1 P2 2.2747(7)
Pt1 P1 2.2859(7)
Pt1 P3 2.3030(7)
P1 C1 1.828(3)
P1 C13 1.844(3)
P1 C17 1.859(3)
P2 C6 1.824(3)
P2 C11 1.844(3)
P2 C7 1.845(3)
P3 C38 1.815(3)
P3 C35 1.825(3)
P3 C25 1.861(3)
F1 P4 1.589(2)
F2 P4 1.597(2)
F3 P4 1.590(2)
F4 P4 1.5979(17)
F5 P4 1.6038(17)
F6 P4 1.597(2)
C1 C6 1.387(4)
C1 C2 1.407(4)
C2 C3 1.380(4)
C3 C4 1.383(4)
C4 C5 1.375(4)
C5 C6 1.394(4)
C7 C8 1.514(4)
C7 C9 1.544(4)
C9 C10 1.523(4)
C10 C11 1.533(4)
C11 C12 1.519(4)
C13 C14 1.506(5)
C13 C15 1.527(5)
C15 C16 1.521(5)
C16 C17 1.521(5)
C17 C18 1.527(5)
C19 C20 1.388(4)
C19 C24 1.406(4)
C20 C21 1.388(4)
C21 C22 1.383(5)
C22 C23 1.384(4)
C23 C24 1.387(4)
C25 C26 1.513(4)
C26 C27 1.365(4)
C26 C36 1.403(4)
C27 C28 1.442(4)
C28 C29 1.354(4)
C29 C37 1.398(4)
C29 C30 1.529(4)
C30 C31 1.552(4)
C31 C32 1.502(4)
C32 C33 1.370(4)
C32 C37 1.402(4)
C33 C34 1.425(4)
C34 C35 1.379(4)
C35 C36 1.400(4)
C36 C37 1.398(4)
C38 C43 1.383(4)
C38 C39 1.386(4)
C39 C40 1.377(4)
C40 C41 1.390(5)
C41 C42 1.371(5)
C42 C43 1.374(4)
